data_7233930
loop_
_publ_author_name
'Benjamin D. Lindner'
'Fabian Paulus'
'Anthony L. Appleton'
'Manuel Schaffroth'
'Jens U. Engelhart'
'Korwin M. Schelkle'
'Olena Tverskoy'
'Frank Rominger'
'Manuel Hamburger'
'Uwe H. F. Bunz'

_publ_section_title
;
 Electron-transporting phenazinothiadiazoles with engineered
 microstructure
;
_journal_name_full 'Journal of Materials Chemistry C'
_journal_page_first 9609
_journal_page_last 9612
_journal_paper_doi 10.1039/C4TC01992J
_journal_volume 2
_journal_year 2014
_chemical_formula_moiety 'C42 H44.50 F3 N6.50 O6 Pt S'
_chemical_formula_sum 'C42 H44.5 F3 N6.5 O6 Pt S'
_chemical_formula_weight 1020.49
_space_group_IT_number 15
_space_group_name_Hall '-C 2yc'
_space_group_name_H-M_alt 'C 1 2/c 1'
_symmetry_cell_setting monoclinic
_symmetry_space_group_name_H-M 'C 1 2/c 1'
_atom_sites_solution_hydrogens geom
_atom_sites_solution_primary direct
_atom_sites_solution_secondary difmap
_cell_angle_alpha 90.00
_cell_angle_beta 114.32(3)
_cell_angle_gamma 90.00
_cell_formula_units_Z 8
_cell_length_a 22.367(5)
_cell_length_b 27.369(6)
_cell_length_c 14.946(3)
_cell_measurement_reflns_used 0
_cell_measurement_temperature 293(2)
_cell_measurement_theta_max 0
_cell_measurement_theta_min 0
_cell_volume 8337(4)
_computing_cell_refinement scalepack
_computing_data_collection marcontrol
_computing_data_reduction denzo
_computing_molecular_graphics 'Ortep-3 for Windows (Farrugia, 1997)'
_computing_publication_material 'WinGX publication routines (Farrugia,1999)'
_computing_structure_refinement 'SHELXL-97 (Sheldrick, 1997)'
_computing_structure_solution 'SHELXS-97 (Sheldrick, 1997)'
_diffrn_ambient_temperature 293(2)
_diffrn_measured_fraction_theta_full 0.962
_diffrn_measured_fraction_theta_max 0.962
_diffrn_measurement_device_type 'marresearch IPDS mae300'
_diffrn_measurement_method oscillation
_diffrn_radiation_monochromator graphite
_diffrn_radiation_source 'fine-focus sealed tube'
_diffrn_radiation_type MoK\a
_diffrn_radiation_wavelength 0.71073
_diffrn_reflns_av_R_equivalents 0.0915
_diffrn_reflns_av_sigmaI/netI 0.1963
_diffrn_reflns_limit_h_max 27
_diffrn_reflns_limit_h_min -27
_diffrn_reflns_limit_k_max 33
_diffrn_reflns_limit_k_min -33
_diffrn_reflns_limit_l_max 16
_diffrn_reflns_limit_l_min -17
_diffrn_reflns_number 24694
_diffrn_reflns_theta_full 25.68
_diffrn_reflns_theta_max 25.68
_diffrn_reflns_theta_min 2.45
_exptl_absorpt_coefficient_mu 3.485
_exptl_absorpt_correction_type none
_exptl_crystal_colour orange
_exptl_crystal_density_diffrn 1.626
_exptl_crystal_density_method 'not measured'
_exptl_crystal_description prism
_exptl_crystal_F_000 4088
_exptl_crystal_size_max 0.4
_exptl_crystal_size_mid 0.15
_exptl_crystal_size_min 0.1
_refine_diff_density_max 0.905
_refine_diff_density_min -0.659
_refine_diff_density_rms 0.096
_refine_ls_extinction_method none
_refine_ls_goodness_of_fit_ref 0.767
_refine_ls_hydrogen_treatment riding-on
_refine_ls_matrix_type full
_refine_ls_number_parameters 472
_refine_ls_number_reflns 7624
_refine_ls_number_restraints 25
_refine_ls_restrained_S_all 0.781
_refine_ls_R_factor_all 0.1301
_refine_ls_R_factor_gt 0.0464
_refine_ls_shift/su_max 0.001
_refine_ls_shift/su_mean 0.000
_refine_ls_structure_factor_coef Fsqd
_refine_ls_weighting_details 'calc w=1/[\s^2^(Fo^2^)+(0.0000P)^2^+0.0000P] where P=(Fo^2^+2Fc^2^)/3'
_refine_ls_weighting_scheme calc
_refine_ls_wR_factor_gt 0.1007
_refine_ls_wR_factor_ref 0.1136
_reflns_number_gt 2998
_reflns_number_total 7624
_reflns_threshold_expression >2sigma(I)
_cod_data_source_file 1000005.cif
_cod_data_source_block PCOD1000005
_cod_original_cell_volume 8337(3)
_cod_original_formula_sum 'C42 H44.50 F3 N6.50 O6 Pt S'
_cod_database_code 7233930

loop_
_symmetry_equiv_pos_as_xyz
'x, y, z'
'-x, y, -z+1/2'
'x+1/2, y+1/2, z'
'-x+1/2, y+1/2, -z+1/2'
'-x, -y, -z'
'x, -y, z-1/2'
'-x+1/2, -y+1/2, -z'
'x+1/2, -y+1/2, z-1/2'

loop_
_atom_site_label
_atom_site_type_symbol
_atom_site_fract_x
_atom_site_fract_y
_atom_site_fract_z
_atom_site_U_iso_or_equiv
_atom_site_adp_type
_atom_site_occupancy
_atom_site_symmetry_multiplicity
_atom_site_calc_flag
_atom_site_refinement_flags
_atom_site_disorder_assembly
_atom_site_disorder_group
Pt1 Pt 0.482863(18) 0.057649(14) 0.62858(2) 0.06464(17) Uani 1 1 d . . .
O1 O 0.1087(3) 0.0645(3) 0.5052(6) 0.112(2) Uani 1 1 d . . .
O2 O 0.0749(4) -0.0283(3) 0.4567(5) 0.109(2) Uani 1 1 d . . .
O3 O 0.1655(4) -0.0953(4) 0.4774(6) 0.124(3) Uani 1 1 d . . .
N1 N 0.5235(4) -0.0084(3) 0.6335(4) 0.063(2) Uani 1 1 d . . .
N2 N 0.6095(5) -0.0511(5) 0.6436(6) 0.087(3) Uani 1 1 d . . .
N3 N 0.5725(4) 0.0776(4) 0.6443(5) 0.063(2) Uani 1 1 d . . .
N4 N 0.4735(4) 0.1306(3) 0.6245(5) 0.069(2) Uani 1 1 d . . .
N5 N 0.5209(5) 0.2044(4) 0.6358(5) 0.080(2) Uani 1 1 d . . .
C1 C 0.5062(7) -0.0571(5) 0.6277(6) 0.074(3) Uani 1 1 d . . .
C2 C 0.4485(6) -0.0795(5) 0.6192(7) 0.087(4) Uani 1 1 d . . .
H2 H 0.4119 -0.0619 0.6153 0.105 Uiso 1 1 calc R . .
C3 C 0.4495(7) -0.1291(7) 0.6168(8) 0.115(5) Uani 1 1 d . . .
H3 H 0.4112 -0.1456 0.6084 0.138 Uiso 1 1 calc R . .
C4 C 0.5033(9) -0.1571(6) 0.6259(8) 0.124(5) Uani 1 1 d . . .
H4 H 0.5015 -0.1909 0.6292 0.149 Uiso 1 1 calc R . .
C5 C 0.5591(8) -0.1346(6) 0.6299(9) 0.113(5) Uani 1 1 d . . .
H5 H 0.5945 -0.1526 0.6305 0.135 Uiso 1 1 calc R . .
C6 C 0.5605(8) -0.0832(6) 0.6333(7) 0.086(3) Uani 1 1 d . . .
C7 C 0.5855(6) -0.0055(5) 0.6428(6) 0.073(3) Uani 1 1 d . . .
C8 C 0.6173(6) 0.0431(4) 0.6527(6) 0.071(3) Uani 1 1 d . . .
C9 C 0.6804(5) 0.0542(5) 0.6719(7) 0.096(3) Uani 1 1 d . . .
H9 H 0.7116 0.0301 0.6798 0.116 Uiso 1 1 calc R . .
C10 C 0.6956(5) 0.1027(6) 0.6790(8) 0.104(4) Uani 1 1 d . . .
H10 H 0.7387 0.1114 0.6929 0.124 Uiso 1 1 calc R . .
C11 C 0.6522(6) 0.1385(4) 0.6672(7) 0.093(4) Uani 1 1 d . . .
H11 H 0.6642 0.1712 0.6693 0.112 Uiso 1 1 calc R . .
C12 C 0.5895(6) 0.1254(5) 0.6519(6) 0.075(3) Uani 1 1 d . . .
C13 C 0.5294(6) 0.1546(5) 0.6366(6) 0.074(3) Uani 1 1 d . . .
C14 C 0.4277(5) 0.1661(5) 0.6127(6) 0.072(3) Uani 1 1 d . . .
C15 C 0.4568(7) 0.2114(6) 0.6205(7) 0.085(3) Uani 1 1 d . . .
C16 C 0.4221(8) 0.2534(5) 0.6131(8) 0.101(4) Uani 1 1 d . . .
H16 H 0.4416 0.2840 0.6192 0.121 Uiso 1 1 calc R . .
C17 C 0.3573(9) 0.2486(5) 0.5963(9) 0.122(5) Uani 1 1 d . . .
H17 H 0.3325 0.2767 0.5891 0.146 Uiso 1 1 calc R . .
C18 C 0.3275(6) 0.2042(6) 0.5895(7) 0.106(4) Uani 1 1 d . . .
H18 H 0.2836 0.2028 0.5793 0.127 Uiso 1 1 calc R . .
C19 C 0.3631(6) 0.1605(4) 0.5980(6) 0.088(3) Uani 1 1 d . . .
H19 H 0.3441 0.1299 0.5939 0.105 Uiso 1 1 calc R . .
C20 C 0.6697(6) -0.0653(4) 0.6308(7) 0.121(4) Uani 1 1 d D . .
H20A H 0.6606 -0.0924 0.5853 0.145 Uiso 1 1 calc R . .
H20B H 0.6858 -0.0381 0.6055 0.145 Uiso 1 1 calc R . .
C21 C 0.7189(7) -0.0797(5) 0.7291(9) 0.152(5) Uani 1 1 d D . .
H21A H 0.7042 -0.1082 0.7531 0.183 Uiso 1 1 calc R . .
H21B H 0.7267 -0.0532 0.7757 0.183 Uiso 1 1 calc R . .
C22 C 0.7816(9) -0.0914(7) 0.7142(14) 0.241(9) Uiso 1 1 d D . .
H22A H 0.7761 -0.0750 0.6538 0.289 Uiso 1 1 calc R . .
H22B H 0.8167 -0.0742 0.7665 0.289 Uiso 1 1 calc R . .
C23 C 0.8059(10) -0.1353(7) 0.7095(15) 0.305(12) Uiso 1 1 d D . .
H23A H 0.8465 -0.1316 0.7028 0.457 Uiso 1 1 calc R . .
H23B H 0.7751 -0.1528 0.6539 0.457 Uiso 1 1 calc R . .
H23C H 0.8134 -0.1532 0.7685 0.457 Uiso 1 1 calc R . .
C24 C 0.5682(6) 0.2429(4) 0.6469(8) 0.104(4) Uani 1 1 d D . .
H24A H 0.6102 0.2325 0.6965 0.125 Uiso 1 1 calc R . .
H24B H 0.5550 0.2716 0.6722 0.125 Uiso 1 1 calc R . .
C25 C 0.5786(6) 0.2582(4) 0.5566(9) 0.128(4) Uani 1 1 d D . .
H25A H 0.6197 0.2758 0.5770 0.153 Uiso 1 1 calc R . .
H25B H 0.5815 0.2293 0.5211 0.153 Uiso 1 1 calc R . .
C26 C 0.5254(8) 0.2891(5) 0.4917(10) 0.185(7) Uani 1 1 d D . .
H26A H 0.5215 0.3172 0.5285 0.222 Uiso 1 1 calc R . .
H26B H 0.4846 0.2709 0.4701 0.222 Uiso 1 1 calc R . .
C27 C 0.5348(6) 0.3067(5) 0.4028(10) 0.174(6) Uani 1 1 d D . .
H27A H 0.4984 0.3269 0.3635 0.261 Uiso 1 1 calc R . .
H27B H 0.5372 0.2791 0.3648 0.261 Uiso 1 1 calc R . .
H27C H 0.5747 0.3251 0.4235 0.261 Uiso 1 1 calc R . .
C28 C 0.3947(6) 0.0378(3) 0.6091(6) 0.072(3) Uani 1 1 d . . .
C29 C 0.3391(6) 0.0263(4) 0.5908(7) 0.077(3) Uani 1 1 d . . .
C30 C 0.2710(5) 0.0114(5) 0.5580(6) 0.071(3) Uani 1 1 d . . .
C31 C 0.2249(5) 0.0448(4) 0.5520(6) 0.078(3) Uani 1 1 d . . .
H31 H 0.2380 0.0767 0.5716 0.094 Uiso 1 1 calc R . .
C32 C 0.1578(6) 0.0331(5) 0.5173(7) 0.081(3) Uani 1 1 d . . .
C33 C 0.1409(6) -0.0149(5) 0.4941(7) 0.082(3) Uani 1 1 d . . .
C34 C 0.1880(7) -0.0489(5) 0.5031(8) 0.087(3) Uani 1 1 d . . .
C35 C 0.2521(6) -0.0366(5) 0.5325(7) 0.088(3) Uani 1 1 d . . .
H35 H 0.2828 -0.0601 0.5354 0.105 Uiso 1 1 calc R . .
C36 C 0.1256(6) 0.1139(4) 0.5297(9) 0.135(5) Uani 1 1 d . . .
H36A H 0.1496 0.1169 0.5995 0.203 Uiso 1 1 calc R . .
H36B H 0.0865 0.1333 0.5088 0.203 Uiso 1 1 calc R . .
H36C H 0.1524 0.1252 0.4976 0.203 Uiso 1 1 calc R . .
C37 C 0.0561(5) -0.0499(4) 0.5277(9) 0.134(5) Uani 1 1 d . . .
H37A H 0.0682 -0.0838 0.5351 0.201 Uiso 1 1 calc R . .
H37B H 0.0095 -0.0470 0.5064 0.201 Uiso 1 1 calc R . .
H37C H 0.0779 -0.0335 0.5895 0.201 Uiso 1 1 calc R . .
C38 C 0.2120(7) -0.1346(5) 0.4893(11) 0.170(6) Uani 1 1 d . . .
H38A H 0.2261 -0.1334 0.4368 0.254 Uiso 1 1 calc R . .
H38B H 0.1912 -0.1655 0.4881 0.254 Uiso 1 1 calc R . .
H38C H 0.2492 -0.1309 0.5510 0.254 Uiso 1 1 calc R . .
N6 N 0.1630(7) -0.0266(5) 0.2565(9) 0.183(5) Uiso 1 1 d . . .
C40 C 0.1236(8) -0.0563(6) 0.2475(10) 0.157(5) Uiso 1 1 d . . .
C41 C 0.0747(9) -0.0913(7) 0.2404(12) 0.202(7) Uiso 1 1 d . . .
N7 N 0.0000 0.1391(8) 0.2500 0.212(9) Uiso 1 2 d S . .
C42 C 0.0000 0.0986(9) 0.2500 0.152(8) Uiso 1 2 d S . .
C43 C 0.0000 0.0466(7) 0.2500 0.131(6) Uiso 1 2 d S . .
S1 S 0.1947(2) 0.23333(19) 0.7209(4) 0.1846(19) Uani 1 1 d D . .
O4 O 0.1517(6) 0.2622(5) 0.6436(9) 0.287(7) Uiso 1 1 d D . .
O6 O 0.2615(6) 0.2442(5) 0.7490(10) 0.281(7) Uiso 1 1 d D . .
O5 O 0.1778(7) 0.1837(5) 0.7265(11) 0.335(9) Uiso 1 1 d D . .
F3 F 0.1930(7) 0.3015(5) 0.8225(10) 0.343(7) Uiso 1 1 d D . .
F1 F 0.1261(7) 0.2471(5) 0.8051(10) 0.380(8) Uiso 1 1 d D . .
C39 C 0.1818(7) 0.2585(5) 0.8319(13) 0.334(17) Uiso 1 1 d D . .
F2 F 0.2273(8) 0.2360(6) 0.8914(10) 0.419(10) Uiso 1 1 d D . .

loop_
_atom_site_aniso_label
_atom_site_aniso_U_11
_atom_site_aniso_U_22
_atom_site_aniso_U_33
_atom_site_aniso_U_23
_atom_site_aniso_U_13
_atom_site_aniso_U_12
Pt1 0.0527(2) 0.0789(3) 0.0598(2) 0.0062(2) 0.02055(16) 0.0022(3)
O1 0.064(5) 0.109(7) 0.150(6) 0.000(6) 0.030(5) 0.000(6)
O2 0.074(5) 0.128(7) 0.107(6) 0.001(5) 0.019(5) -0.023(5)
O3 0.103(7) 0.110(8) 0.163(7) -0.029(6) 0.058(5) -0.015(6)
N1 0.062(6) 0.067(7) 0.058(5) 0.003(4) 0.022(4) 0.018(5)
N2 0.067(7) 0.103(9) 0.094(6) 0.011(6) 0.036(5) 0.013(8)
N3 0.053(6) 0.075(7) 0.056(5) 0.011(4) 0.017(4) 0.009(5)
N4 0.043(6) 0.084(7) 0.076(5) 0.003(5) 0.020(4) 0.002(5)
N5 0.072(8) 0.071(8) 0.079(6) 0.005(5) 0.013(5) 0.003(7)
C1 0.080(9) 0.072(9) 0.054(5) 0.001(6) 0.011(5) -0.003(10)
C2 0.095(10) 0.063(10) 0.090(8) 0.000(6) 0.025(7) -0.010(8)
C3 0.105(12) 0.117(15) 0.098(9) 0.006(9) 0.016(8) -0.032(11)
C4 0.144(16) 0.080(12) 0.119(10) 0.007(8) 0.023(11) 0.023(12)
C5 0.134(14) 0.078(12) 0.126(10) -0.007(8) 0.054(10) -0.001(10)
C6 0.086(10) 0.089(12) 0.072(7) -0.008(7) 0.022(7) 0.008(10)
C7 0.053(8) 0.104(11) 0.059(6) 0.018(6) 0.019(5) 0.038(8)
C8 0.057(8) 0.070(9) 0.082(7) 0.018(5) 0.026(6) -0.002(7)
C9 0.061(8) 0.111(11) 0.121(8) 0.037(8) 0.041(6) 0.020(8)
C10 0.049(7) 0.116(12) 0.141(10) 0.038(9) 0.034(7) 0.012(9)
C11 0.066(8) 0.105(10) 0.116(9) 0.029(7) 0.044(7) -0.016(8)
C12 0.097(10) 0.062(9) 0.070(7) 0.014(6) 0.038(6) 0.001(8)
C13 0.067(9) 0.081(11) 0.066(6) 0.004(6) 0.020(6) 0.008(8)
C14 0.046(7) 0.083(10) 0.083(7) -0.004(6) 0.022(6) 0.012(8)
C15 0.088(10) 0.079(11) 0.076(7) 0.007(7) 0.019(7) 0.019(10)
C16 0.119(12) 0.073(10) 0.110(9) 0.002(7) 0.047(9) 0.009(10)
C17 0.156(16) 0.083(12) 0.128(10) -0.005(9) 0.061(11) 0.039(11)
C18 0.102(10) 0.120(12) 0.092(8) 0.011(8) 0.035(7) 0.029(11)
C19 0.090(9) 0.087(10) 0.082(7) -0.002(6) 0.031(6) 0.021(8)
C20 0.116(10) 0.152(13) 0.082(8) 0.012(8) 0.028(7) 0.037(9)
C21 0.142(13) 0.191(15) 0.125(11) 0.021(10) 0.054(10) -0.013(11)
C24 0.111(10) 0.083(9) 0.108(9) 0.000(7) 0.035(8) -0.011(8)
C25 0.151(13) 0.115(11) 0.128(11) 0.004(9) 0.069(10) -0.020(10)
C26 0.250(18) 0.199(16) 0.143(12) 0.085(11) 0.119(13) 0.133(14)
C27 0.154(13) 0.194(16) 0.183(14) 0.076(12) 0.079(11) 0.030(11)
C28 0.093(9) 0.068(8) 0.056(6) 0.007(5) 0.030(6) -0.001(7)
C29 0.078(8) 0.081(8) 0.078(7) 0.008(6) 0.040(7) -0.010(7)
C30 0.048(7) 0.101(10) 0.067(6) 0.008(6) 0.027(5) -0.004(7)
C31 0.060(7) 0.083(9) 0.083(7) -0.004(6) 0.020(6) -0.022(7)
C32 0.060(8) 0.082(9) 0.093(7) 0.007(6) 0.025(6) -0.003(8)
C33 0.056(8) 0.088(11) 0.094(8) -0.004(7) 0.022(6) -0.028(8)
C34 0.090(10) 0.074(11) 0.104(8) -0.028(7) 0.046(7) -0.040(9)
C35 0.093(10) 0.078(10) 0.106(8) -0.009(6) 0.054(7) -0.006(7)
C36 0.115(11) 0.078(10) 0.200(13) -0.004(9) 0.052(9) -0.004(8)
C37 0.089(8) 0.176(13) 0.157(11) -0.004(10) 0.071(8) -0.044(9)
C38 0.161(14) 0.109(12) 0.261(17) -0.061(11) 0.109(13) -0.013(11)
S1 0.144(4) 0.185(5) 0.206(5) -0.007(4) 0.053(3) 0.033(4)

loop_
_atom_type_symbol
_atom_type_description
_atom_type_scat_dispersion_real
_atom_type_scat_dispersion_imag
_atom_type_scat_source
Pt Pt -1.7033 8.3905 'International Tables Vol C Tables 4.2.6.8 and 6.1.1.4'
O O 0.0106 0.0060 'International Tables Vol C Tables 4.2.6.8 and 6.1.1.4'
N N 0.0061 0.0033 'International Tables Vol C Tables 4.2.6.8 and 6.1.1.4'
C C 0.0033 0.0016 'International Tables Vol C Tables 4.2.6.8 and 6.1.1.4'
S S 0.1246 0.1234 'International Tables Vol C Tables 4.2.6.8 and 6.1.1.4'
F F 0.0171 0.0103 'International Tables Vol C Tables 4.2.6.8 and 6.1.1.4'
H H 0.0000 0.0000 'International Tables Vol C Tables 4.2.6.8 and 6.1.1.4'

loop_
_geom_angle_atom_site_label_1
_geom_angle_atom_site_label_2
_geom_angle_atom_site_label_3
_geom_angle
_geom_angle_site_symmetry_1
_geom_angle_site_symmetry_3
C28 Pt1 N3 178.3(3) . .
C28 Pt1 N4 100.8(4) . .
N3 Pt1 N4 79.5(4) . .
C28 Pt1 N1 99.7(4) . .
N3 Pt1 N1 79.9(4) . .
N4 Pt1 N1 159.3(4) . .
C32 O1 C36 117.4(9) . .
C33 O2 C37 113.6(8) . .
C34 O3 C38 119.6(10) . .
C7 N1 C1 108.4(10) . .
C7 N1 Pt1 112.6(9) . .
C1 N1 Pt1 138.9(9) . .
C7 N2 C6 107.2(11) . .
C7 N2 C20 128.0(11) . .
C6 N2 C20 123.0(13) . .
C8 N3 C12 119.9(9) . .
C8 N3 Pt1 119.5(8) . .
C12 N3 Pt1 120.6(8) . .
C13 N4 C14 105.9(9) . .
C13 N4 Pt1 113.5(8) . .
C14 N4 Pt1 140.6(8) . .
C15 N5 C13 105.7(11) . .
C15 N5 C24 125.7(12) . .
C13 N5 C24 128.6(11) . .
N1 C1 C6 106.1(13) . .
N1 C1 C2 131.3(14) . .
C6 C1 C2 122.6(15) . .
C3 C2 C1 114.8(13) . .
C3 C2 H2 122.6 . .
C1 C2 H2 122.6 . .
C2 C3 C4 125.0(14) . .
C2 C3 H3 117.5 . .
C4 C3 H3 117.5 . .
C5 C4 C3 119.8(16) . .
C5 C4 H4 120.1 . .
C3 C4 H4 120.1 . .
C4 C5 C6 117.1(15) . .
C4 C5 H5 121.4 . .
C6 C5 H5 121.4 . .
N2 C6 C1 108.6(13) . .
N2 C6 C5 130.8(16) . .
C1 C6 C5 120.5(15) . .
N1 C7 N2 109.6(11) . .
N1 C7 C8 119.8(11) . .
N2 C7 C8 130.6(11) . .
N3 C8 C9 122.3(10) . .
N3 C8 C7 108.1(10) . .
C9 C8 C7 129.5(12) . .
C8 C9 C10 116.1(11) . .
C8 C9 H9 122.0 . .
C10 C9 H9 122.0 . .
C11 C10 C9 123.9(11) . .
C11 C10 H10 118.1 . .
C9 C10 H10 118.1 . .
C10 C11 C12 117.9(11) . .
C10 C11 H11 121.1 . .
C12 C11 H11 121.1 . .
N3 C12 C11 119.9(11) . .
N3 C12 C13 107.4(11) . .
C11 C12 C13 132.7(12) . .
N4 C13 N5 111.2(10) . .
N4 C13 C12 118.9(12) . .
N5 C13 C12 129.9(12) . .
N4 C14 C19 128.5(13) . .
N4 C14 C15 108.9(11) . .
C19 C14 C15 122.6(12) . .
C16 C15 N5 130.6(16) . .
C16 C15 C14 121.1(14) . .
N5 C15 C14 108.3(13) . .
C15 C16 C17 117.0(13) . .
C15 C16 H16 121.5 . .
C17 C16 H16 121.5 . .
C18 C17 C16 123.1(14) . .
C18 C17 H17 118.4 . .
C16 C17 H17 118.4 . .
C17 C18 C19 120.3(13) . .
C17 C18 H18 119.9 . .
C19 C18 H18 119.9 . .
C14 C19 C18 115.9(11) . .
C14 C19 H19 122.1 . .
C18 C19 H19 122.1 . .
C21 C20 N2 106.5(10) . .
C21 C20 H20A 110.4 . .
N2 C20 H20A 110.4 . .
C21 C20 H20B 110.4 . .
N2 C20 H20B 110.4 . .
H20A C20 H20B 108.6 . .
C20 C21 C22 105.1(12) . .
C20 C21 H21A 110.7 . .
C22 C21 H21A 110.7 . .
C20 C21 H21B 110.7 . .
C22 C21 H21B 110.7 . .
H21A C21 H21B 108.8 . .
C23 C22 C21 127(2) . .
C23 C22 H22A 105.4 . .
C21 C22 H22A 105.4 . .
C23 C22 H22B 105.4 . .
C21 C22 H22B 105.4 . .
H22A C22 H22B 106.0 . .
C22 C23 H23A 109.5 . .
C22 C23 H23B 109.5 . .
H23A C23 H23B 109.5 . .
C22 C23 H23C 109.5 . .
H23A C23 H23C 109.5 . .
H23B C23 H23C 109.5 . .
N5 C24 C25 118.0(9) . .
N5 C24 H24A 107.8 . .
C25 C24 H24A 107.8 . .
N5 C24 H24B 107.8 . .
C25 C24 H24B 107.8 . .
H24A C24 H24B 107.1 . .
C26 C25 C24 111.7(10) . .
C26 C25 H25A 109.3 . .
C24 C25 H25A 109.3 . .
C26 C25 H25B 109.3 . .
C24 C25 H25B 109.3 . .
H25A C25 H25B 107.9 . .
C25 C26 C27 113.5(11) . .
C25 C26 H26A 108.9 . .
C27 C26 H26A 108.9 . .
C25 C26 H26B 108.9 . .
C27 C26 H26B 108.9 . .
H26A C26 H26B 107.7 . .
C26 C27 H27A 109.5 . .
C26 C27 H27B 109.5 . .
H27A C27 H27B 109.5 . .
C26 C27 H27C 109.5 . .
H27A C27 H27C 109.5 . .
H27B C27 H27C 109.5 . .
C29 C28 Pt1 175.8(8) . .
C28 C29 C30 173.8(10) . .
C31 C30 C35 119.0(10) . .
C31 C30 C29 119.8(11) . .
C35 C30 C29 121.2(11) . .
C30 C31 C32 122.6(10) . .
C30 C31 H31 118.7 . .
C32 C31 H31 118.7 . .
O1 C32 C33 116.9(11) . .
O1 C32 C31 126.2(12) . .
C33 C32 C31 116.9(11) . .
C32 C33 C34 120.4(11) . .
C32 C33 O2 119.3(12) . .
C34 C33 O2 120.2(12) . .
C35 C34 O3 122.7(13) . .
C35 C34 C33 121.9(11) . .
O3 C34 C33 115.3(12) . .
C34 C35 C30 119.1(11) . .
C34 C35 H35 120.4 . .
C30 C35 H35 120.4 . .
O1 C36 H36A 109.5 . .
O1 C36 H36B 109.5 . .
H36A C36 H36B 109.5 . .
O1 C36 H36C 109.5 . .
H36A C36 H36C 109.5 . .
H36B C36 H36C 109.5 . .
O2 C37 H37A 109.5 . .
O2 C37 H37B 109.5 . .
H37A C37 H37B 109.5 . .
O2 C37 H37C 109.5 . .
H37A C37 H37C 109.5 . .
H37B C37 H37C 109.5 . .
O3 C38 H38A 109.5 . .
O3 C38 H38B 109.5 . .
H38A C38 H38B 109.5 . .
O3 C38 H38C 109.5 . .
H38A C38 H38C 109.5 . .
H38B C38 H38C 109.5 . .
N6 C40 C41 176.9(18) . .
N7 C42 C43 180.000(2) . .
O4 S1 O6 114.2(8) . .
O4 S1 O5 118.6(8) . .
O6 S1 O5 117.4(8) . .
O4 S1 C39 102.3(7) . .
O6 S1 C39 100.6(7) . .
O5 S1 C39 98.8(7) . .
F1 C39 F2 124.4(14) . .
F1 C39 F3 116.9(13) . .
F2 C39 F3 115.2(13) . .
F1 C39 S1 97.1(14) . .
F2 C39 S1 94.1(13) . .
F3 C39 S1 97.7(13) . .

loop_
_geom_bond_atom_site_label_1
_geom_bond_atom_site_label_2
_geom_bond_distance
_geom_bond_site_symmetry_2
Pt1 C28 1.948(12) .
Pt1 N3 1.996(8) .
Pt1 N4 2.006(8) .
Pt1 N1 2.011(8) .
O1 C32 1.348(11) .
O1 C36 1.410(11) .
O2 C33 1.396(11) .
O2 C37 1.422(10) .
O3 C34 1.360(11) .
O3 C38 1.455(12) .
N1 C7 1.337(10) .
N1 C1 1.381(13) .
N2 C7 1.356(12) .
N2 C6 1.363(14) .
N2 C20 1.489(13) .
N3 C8 1.346(11) .
N3 C12 1.354(11) .
N4 C13 1.356(11) .
N4 C14 1.370(11) .
N5 C15 1.368(13) .
N5 C13 1.378(12) .
N5 C24 1.453(12) .
C1 C6 1.382(14) .
C1 C2 1.386(15) .
C2 C3 1.360(15) .
C2 H2 0.9300 .
C3 C4 1.382(16) .
C3 H3 0.9300 .
C4 C5 1.370(16) .
C4 H4 0.9300 .
C5 C6 1.409(15) .
C5 H5 0.9300 .
C7 C8 1.486(13) .
C8 C9 1.355(12) .
C9 C10 1.364(14) .
C9 H9 0.9300 .
C10 C11 1.339(13) .
C10 H10 0.9300 .
C11 C12 1.373(12) .
C11 H11 0.9300 .
C12 C13 1.498(13) .
C14 C19 1.378(12) .
C14 C15 1.383(14) .
C15 C16 1.367(14) .
C16 C17 1.372(15) .
C16 H16 0.9300 .
C17 C18 1.368(15) .
C17 H17 0.9300 .
C18 C19 1.413(13) .
C18 H18 0.9300 .
C19 H19 0.9300 .
C20 C21 1.480(11) .
C20 H20A 0.9700 .
C20 H20B 0.9700 .
C21 C22 1.541(15) .
C21 H21A 0.9700 .
C21 H21B 0.9700 .
C22 C23 1.333(15) .
C22 H22A 0.9700 .
C22 H22B 0.9700 .
C23 H23A 0.9600 .
C23 H23B 0.9600 .
C23 H23C 0.9600 .
C24 C25 1.520(11) .
C24 H24A 0.9700 .
C24 H24B 0.9700 .
C25 C26 1.457(11) .
C25 H25A 0.9700 .
C25 H25B 0.9700 .
C26 C27 1.507(11) .
C26 H26A 0.9700 .
C26 H26B 0.9700 .
C27 H27A 0.9600 .
C27 H27B 0.9600 .
C27 H27C 0.9600 .
C28 C29 1.201(12) .
C29 C30 1.453(13) .
C30 C31 1.352(12) .
C30 C35 1.386(12) .
C31 C32 1.408(12) .
C31 H31 0.9300 .
C32 C33 1.370(13) .
C33 C34 1.371(13) .
C34 C35 1.357(13) .
C35 H35 0.9300 .
C36 H36A 0.9600 .
C36 H36B 0.9600 .
C36 H36C 0.9600 .
C37 H37A 0.9600 .
C37 H37B 0.9600 .
C37 H37C 0.9600 .
C38 H38A 0.9600 .
C38 H38B 0.9600 .
C38 H38C 0.9600 .
N6 C40 1.164(17) .
C40 C41 1.43(2) .
N7 C42 1.11(2) .
C42 C43 1.42(2) .
S1 O4 1.404(11) .
S1 O6 1.408(11) .
S1 O5 1.421(12) .
S1 C39 1.926(19) .
F3 C39 1.222(15) .
F1 C39 1.183(15) .
C39 F2 1.210(15) .
